data_7151718
loop_
_publ_author_name
'Raffa, Guillaume'
'Belot, S\'ebastien'
'Balme, Genevi\`eve'
'Monteiro, Nuno'

_publ_section_title
;
 Iodocyclization versus diiodination in the reaction of
 3-alkynyl-4-methoxycoumarins with iodine: Synthesis of
 3-iodofuro[2,3-b]chromones.
;
_journal_issue 5
_journal_name_full 'Organic &amp; biomolecular chemistry'
_journal_page_first 1474
_journal_page_last 1478
_journal_paper_doi 10.1039/C0OB00935K
_journal_volume 9
_journal_year 2011
_chemical_formula_moiety 'C18 H12 I2 O3'
_chemical_formula_sum 'C18 H12 I2 O3'
_chemical_formula_weight 530.08
_space_group_IT_number 14
_symmetry_cell_setting monoclinic
_symmetry_space_group_name_Hall '-P 2ybc'
_symmetry_space_group_name_H-M 'P 1 21/c 1'
_atom_sites_solution_hydrogens geom
_atom_sites_solution_primary direct
_cell_angle_alpha 90
_cell_angle_beta 107.820(2)
_cell_angle_gamma 90
_cell_formula_units_Z 8
_cell_length_a 18.6185(3)
_cell_length_b 14.0017(3)
_cell_length_c 14.1965(3)
_cell_measurement_reflns_used 22776
_cell_measurement_temperature 293
_cell_measurement_theta_max 29.1870
_cell_measurement_theta_min 2.9037
_cell_volume 3523.34(13)
_computing_cell_refinement
;
CrysAlisPro, Oxford Diffraction Ltd.,
Version 1.171.34.40 (release 27-08-2010 CrysAlis171 .NET)
(compiled Aug 27 2010,11:50:40)
;
_computing_data_collection
;
CrysAlisPro, Oxford Diffraction Ltd.,
Version 1.171.34.40 (release 27-08-2010 CrysAlis171 .NET)
(compiled Aug 27 2010,11:50:40)
;
_computing_data_reduction
;
CrysAlisPro, Oxford Diffraction Ltd.,
Version 1.171.34.40 (release 27-08-2010 CrysAlis171 .NET)
(compiled Aug 27 2010,11:50:40)
;
_computing_molecular_graphics 'CAMERON (Watkin et al., 1996)'
_computing_publication_material 'CRYSTALS (Betteridge et al., 2003)'
_computing_structure_refinement 'CRYSTALS (Betteridge et al., 2003)'
_computing_structure_solution 'SIR97 (Altomare et al., 1999)'
_diffrn_ambient_temperature 293
_diffrn_detector_area_resol_mean 15.9897
_diffrn_measured_fraction_theta_full 0.999
_diffrn_measured_fraction_theta_max 0.903
_diffrn_measurement_device_type 'Xcalibur, Eos, Nova'
_diffrn_radiation_monochromator mirror
_diffrn_radiation_source 'Mova (Mo) X-ray Source'
_diffrn_radiation_type 'Mo K\a'
_diffrn_radiation_wavelength 0.7107
_diffrn_reflns_av_R_equivalents 0.032
_diffrn_reflns_limit_h_max 24
_diffrn_reflns_limit_h_min -25
_diffrn_reflns_limit_k_max 18
_diffrn_reflns_limit_k_min -19
_diffrn_reflns_limit_l_max 19
_diffrn_reflns_limit_l_min -19
_diffrn_reflns_number 48398
_diffrn_reflns_theta_full 26.617
_diffrn_reflns_theta_max 29.250
_diffrn_reflns_theta_min 2.909
_diffrn_standards_number 0
_exptl_absorpt_coefficient_mu 3.581
_exptl_absorpt_correction_T_max 0.851
_exptl_absorpt_correction_T_min 0.396
_exptl_absorpt_correction_type analytical
_exptl_absorpt_process_details
;
CrysAlisPro, Oxford Diffraction Ltd.,
Version 1.171.34.40 (release 27-08-2010 CrysAlis171 .NET)
(compiled Aug 27 2010,11:50:40)
Analytical numeric absorption correction using a multifaceted crystal
model based on expressions derived by R.C. Clark & J.S. Reid.
(Clark, R. C. & Reid, J. S. (1995). Acta Cryst. A51, 887-897)
;
_exptl_crystal_colour colorless
_exptl_crystal_density_diffrn 1.999
_exptl_crystal_density_method 'not measured'
_exptl_crystal_description plate
_exptl_crystal_F_000 2000
_exptl_crystal_size_max 0.366
_exptl_crystal_size_mid 0.204
_exptl_crystal_size_min 0.047
_refine_diff_density_max 1.59
_refine_diff_density_min -1.07
_refine_ls_extinction_method None
_refine_ls_goodness_of_fit_ref 1.0021
_refine_ls_hydrogen_treatment none
_refine_ls_matrix_type full
_refine_ls_number_parameters 415
_refine_ls_number_reflns 8663
_refine_ls_number_restraints 1
_refine_ls_R_factor_all 0.0487
_refine_ls_R_factor_gt 0.0343
_refine_ls_shift/su_max 0.0010108
_refine_ls_shift/su_mean 0.0000388
_refine_ls_structure_factor_coef Fsqd
_refine_ls_weighting_details
;
Method= Modified Sheldrick
w=1/[\s^2^(F^2^) + ( 0.02P)^2^ + 8.27P]
,where P=(max(Fo^2^,0) + 2Fc^2^)/3
;
_refine_ls_weighting_scheme calc
_refine_ls_wR_factor_all 0.0755
_refine_ls_wR_factor_gt 0.0674
_refine_ls_wR_factor_ref 0.0755
_reflns_limit_h_max 24
_reflns_limit_h_min -25
_reflns_limit_k_max 19
_reflns_limit_k_min 0
_reflns_limit_l_max 19
_reflns_limit_l_min 0
_reflns_number_gt 6820
_reflns_number_total 8663
_reflns_threshold_expression I>2.0\s(I)
_oxford_diffrn_Wilson_B_factor 4.52
_oxford_diffrn_Wilson_scale 0.95
_oxford_refine_ls_r_factor_ref 0.0487
_oxford_refine_ls_scale 1.406(3)
_oxford_reflns_number_all 8663
_oxford_reflns_threshold_expression_ref I>-10.0\s(I)
_cod_data_source_file C0OB00935K.TXT
_cod_data_source_block 3a
_cod_depositor_comments
;
The following automatic conversions were performed:
'_symmetry_cell_setting' value 'Monoclinic' changed to 'monoclinic'
according to '/home/saulius/struct/CIF-dictionaries/cif_core.dic'
dictionary named 'cif_core.dic' version 2.4.1 from 2010-06-29.

Automatic conversion script
Id: cif_fix_enum 1555 2011-01-17 13:19:09Z saulius 
;
_cod_original_sg_symbol_H-M 'P 1 21/c 1 '
_cod_database_code 7151718

loop_
_symmetry_equiv_pos_as_xyz
x,y,z
-x,-y,-z
-x,y+1/2,-z+1/2
x,-y+1/2,z+1/2

loop_
_atom_site_label
_atom_site_type_symbol
_atom_site_fract_x
_atom_site_fract_y
_atom_site_fract_z
_atom_site_U_iso_or_equiv
_atom_site_occupancy
_atom_site_adp_type
_atom_site_refinement_flags_posn
_atom_site_refinement_flags_adp
_atom_site_refinement_flags_occupancy
_atom_site_disorder_assembly
_atom_site_disorder_group
_atom_site_attached_hydrogens
I1 I 0.813302(17) -0.06559(2) 0.45619(2) 0.0599 1.0000 Uani . . . . . .
C2 C 0.7755(2) -0.1428(3) 0.5598(3) 0.0556 1.0000 Uani . . . . . .
C3 C 0.8264(2) -0.1757(3) 0.6375(3) 0.0545 1.0000 Uani . . . . . .
I4 I 0.788789(17) -0.25467(2) 0.74486(2) 0.0669 1.0000 Uani . . . . . .
C5 C 0.9096(2) -0.1718(3) 0.6625(3) 0.0440 1.0000 Uani . . . . . .
C6 C 0.9424(2) -0.2613(3) 0.6440(3) 0.0474 1.0000 Uani . . . . . .
O7 O 1.01928(15) -0.26743(18) 0.6649(2) 0.0498 1.0000 Uani . . . . . .
C8 C 1.0648(2) -0.1896(3) 0.6963(3) 0.0433 1.0000 Uani . . . . . .
C9 C 1.0359(2) -0.1033(3) 0.7153(3) 0.0444 1.0000 Uani . . . . . .
C10 C 0.9553(2) -0.0963(3) 0.6995(3) 0.0449 1.0000 Uani . . . . . .
O11 O 0.93596(17) -0.0101(2) 0.7235(3) 0.0664 1.0000 Uani . . . . . .
C12 C 0.8680(3) 0.0090(4) 0.7461(4) 0.0761 1.0000 Uani . . . . . .
H123 H 0.8753 0.0649 0.7857 0.1137 1.0000 Uiso R . . . . .
H122 H 0.8565 -0.0438 0.7814 0.1138 1.0000 Uiso R . . . . .
H121 H 0.8275 0.0188 0.6856 0.1139 1.0000 Uiso R . . . . .
C13 C 1.0868(2) -0.0278(3) 0.7509(3) 0.0552 1.0000 Uani . . . . . .
C14 C 1.1621(3) -0.0402(3) 0.7647(3) 0.0604 1.0000 Uani . . . . . .
C15 C 1.1896(2) -0.1270(3) 0.7440(3) 0.0593 1.0000 Uani . . . . . .
C16 C 1.1410(2) -0.2023(3) 0.7100(3) 0.0544 1.0000 Uani . . . . . .
H161 H 1.1583 -0.2604 0.6952 0.0653 1.0000 Uiso R . . . . .
H151 H 1.2409 -0.1343 0.7529 0.0713 1.0000 Uiso R . . . . .
H141 H 1.1948 0.0101 0.7893 0.0721 1.0000 Uiso R . . . . .
H131 H 1.0684 0.0299 0.7655 0.0656 1.0000 Uiso R . . . . .
O17 O 0.90708(17) -0.3323(2) 0.6115(2) 0.0642 1.0000 Uani . . . . . .
C18 C 0.6923(2) -0.1512(3) 0.5364(3) 0.0609 1.0000 Uani D . . . . .
C19 C 0.6518(3) -0.0792(5) 0.5563(5) 0.0964 1.0000 Uani . . . . . .
C20 C 0.5755(4) -0.0878(7) 0.5396(6) 0.1286 1.0000 Uani . . . . . .
C21 C 0.5390(3) -0.1697(7) 0.4999(5) 0.1107 1.0000 Uani . . . . . .
C22 C 0.5779(3) -0.2411(6) 0.4782(6) 0.1174 1.0000 Uani . . . . . .
C23 C 0.6547(3) -0.2349(3) 0.4953(6) 0.1059 1.0000 Uani D . . . . .
H231 H 0.6819 -0.2846 0.4798 0.1272 1.0000 Uiso R . . . . .
H221 H 0.5534 -0.2966 0.4505 0.1412 1.0000 Uiso R . . . . .
H211 H 0.4875 -0.1753 0.4883 0.1330 1.0000 Uiso R . . . . .
H201 H 0.5483 -0.0383 0.5564 0.1540 1.0000 Uiso R . . . . .
H191 H 0.6765 -0.0226 0.5814 0.1161 1.0000 Uiso R . . . . .
I24 I 0.661338(16) 0.34657(2) 0.23101(2) 0.0642 1.0000 Uani . . . . . .
C25 C 0.6176(2) 0.3985(3) 0.3427(3) 0.0579 1.0000 Uani . . . . . .
C26 C 0.5411(2) 0.4429(4) 0.3010(3) 0.0601 1.0000 Uani . . . . . .
C27 C 0.5335(3) 0.5352(4) 0.2713(5) 0.0942 1.0000 Uani . . . . . .
C28 C 0.4629(4) 0.5745(5) 0.2240(5) 0.1030 1.0000 Uani . . . . . .
C29 C 0.4014(3) 0.5223(6) 0.2087(4) 0.0905 1.0000 Uani . . . . . .
C30 C 0.4059(3) 0.4310(6) 0.2402(5) 0.0965 1.0000 Uani . . . . . .
C31 C 0.4766(3) 0.3902(4) 0.2881(4) 0.0852 1.0000 Uani . . . . . .
H311 H 0.4798 0.3272 0.3109 0.1019 1.0000 Uiso R . . . . .
H301 H 0.3626 0.3951 0.2296 0.1160 1.0000 Uiso R . . . . .
H291 H 0.3544 0.5487 0.1754 0.1090 1.0000 Uiso R . . . . .
H281 H 0.4590 0.6370 0.2022 0.1243 1.0000 Uiso R . . . . .
H271 H 0.5762 0.5730 0.2834 0.1130 1.0000 Uiso R . . . . .
C32 C 0.6574(2) 0.3893(3) 0.4343(3) 0.0582 1.0000 Uani . . . . . .
I33 I 0.609512(17) 0.43616(3) 0.54628(2) 0.0725 1.0000 Uani . . . . . .
C34 C 0.7329(2) 0.3453(3) 0.4733(3) 0.0501 1.0000 Uani . . . . . .
C35 C 0.7315(2) 0.2463(3) 0.5073(3) 0.0594 1.0000 Uani . . . . . .
O36 O 0.79824(17) 0.1990(2) 0.5420(2) 0.0640 1.0000 Uani . . . . . .
C37 C 0.8655(2) 0.2409(3) 0.5462(3) 0.0515 1.0000 Uani . . . . . .
C38 C 0.8697(2) 0.3341(3) 0.5188(3) 0.0469 1.0000 Uani . . . . . .
C39 C 0.7998(2) 0.3873(3) 0.4809(3) 0.0464 1.0000 Uani . . . . . .
O40 O 0.81202(17) 0.4761(2) 0.4545(3) 0.0718 1.0000 Uani . . . . . .
C41 C 0.7631(3) 0.5534(3) 0.4524(4) 0.0779 1.0000 Uani . . . . . .
H411 H 0.7916 0.6118 0.4610 0.1167 1.0000 Uiso R . . . . .
H413 H 0.7416 0.5465 0.5049 0.1172 1.0000 Uiso R . . . . .
H412 H 0.7243 0.5546 0.3906 0.1170 1.0000 Uiso R . . . . .
C42 C 0.9412(2) 0.3731(4) 0.5280(3) 0.0591 1.0000 Uani . . . . . .
C43 C 1.0039(2) 0.3172(5) 0.5618(3) 0.0720 1.0000 Uani . . . . . .
C44 C 0.9981(3) 0.2236(5) 0.5868(4) 0.0761 1.0000 Uani . . . . . .
C45 C 0.9297(3) 0.1846(4) 0.5795(3) 0.0696 1.0000 Uani . . . . . .
H451 H 0.9250 0.1213 0.5963 0.0830 1.0000 Uiso R . . . . .
H441 H 1.0412 0.1863 0.6090 0.0909 1.0000 Uiso R . . . . .
H431 H 1.0509 0.3428 0.5674 0.0859 1.0000 Uiso R . . . . .
H421 H 0.9447 0.4366 0.5118 0.0709 1.0000 Uiso R . . . . .
O46 O 0.6752(2) 0.2034(3) 0.5067(3) 0.0884 1.0000 Uani . . . . . .

loop_
_atom_site_aniso_label
_atom_site_aniso_U_11
_atom_site_aniso_U_22
_atom_site_aniso_U_33
_atom_site_aniso_U_23
_atom_site_aniso_U_13
_atom_site_aniso_U_12
I1 0.06486(17) 0.06697(19) 0.04490(15) 0.00564(13) 0.01250(12) 0.00512(14)
C2 0.061(2) 0.047(2) 0.056(2) -0.0035(19) 0.014(2) 0.0004(19)
C3 0.053(2) 0.048(2) 0.058(2) -0.0007(19) 0.0109(19) 0.0001(18)
I4 0.06028(17) 0.0715(2) 0.0696(2) 0.01632(15) 0.02092(14) -0.00786(15)
C5 0.0452(19) 0.045(2) 0.0382(19) 0.0045(16) 0.0066(15) 0.0010(16)
C6 0.051(2) 0.047(2) 0.042(2) 0.0001(17) 0.0110(16) -0.0041(17)
O7 0.0494(14) 0.0436(15) 0.0539(16) -0.0076(12) 0.0120(12) -0.0008(12)
C8 0.050(2) 0.043(2) 0.0353(18) 0.0009(15) 0.0106(15) -0.0040(16)
C9 0.050(2) 0.043(2) 0.0366(18) 0.0060(16) 0.0080(15) -0.0026(16)
C10 0.052(2) 0.0365(19) 0.044(2) 0.0032(16) 0.0107(16) 0.0036(16)
O11 0.0628(18) 0.0418(16) 0.096(2) -0.0074(16) 0.0256(17) 0.0040(14)
C12 0.087(3) 0.060(3) 0.092(4) -0.021(3) 0.043(3) 0.002(3)
C13 0.065(3) 0.043(2) 0.054(2) 0.0026(18) 0.0130(19) -0.0087(19)
C14 0.060(3) 0.061(3) 0.056(3) 0.004(2) 0.012(2) -0.020(2)
C15 0.048(2) 0.075(3) 0.054(2) 0.006(2) 0.0146(18) -0.005(2)
C16 0.050(2) 0.059(3) 0.054(2) -0.001(2) 0.0172(18) 0.0016(19)
O17 0.0627(18) 0.0501(17) 0.077(2) -0.0161(15) 0.0174(15) -0.0142(14)
C18 0.051(2) 0.066(3) 0.058(3) -0.007(2) 0.0065(19) 0.010(2)
C19 0.068(3) 0.095(4) 0.117(5) -0.029(4) 0.016(3) 0.021(3)
C20 0.071(4) 0.159(8) 0.143(7) -0.029(6) 0.014(4) 0.044(5)
C21 0.045(3) 0.179(8) 0.100(5) 0.020(5) 0.011(3) 0.023(4)
C22 0.059(3) 0.124(6) 0.154(7) -0.021(5) 0.010(4) -0.021(4)
C23 0.059(3) 0.081(4) 0.163(7) -0.043(4) 0.012(4) 0.000(3)
I24 0.05662(16) 0.0869(2) 0.04922(15) -0.00577(14) 0.01650(12) 0.01869(15)
C25 0.048(2) 0.064(3) 0.061(3) -0.002(2) 0.0155(19) 0.000(2)
C26 0.0389(19) 0.078(3) 0.056(2) -0.009(2) 0.0042(17) 0.010(2)
C27 0.057(3) 0.081(4) 0.137(6) 0.019(4) 0.018(3) 0.014(3)
C28 0.083(4) 0.101(5) 0.121(5) 0.030(4) 0.026(4) 0.039(4)
C29 0.057(3) 0.137(6) 0.068(3) -0.005(4) 0.006(2) 0.034(4)
C30 0.042(3) 0.139(6) 0.097(4) -0.027(4) 0.004(3) -0.003(3)
C31 0.047(2) 0.090(4) 0.108(4) -0.011(3) 0.007(3) 0.001(3)
C32 0.045(2) 0.068(3) 0.061(3) 0.001(2) 0.0162(19) 0.000(2)
I33 0.05157(16) 0.1178(3) 0.05123(16) -0.00647(17) 0.02027(13) 0.01716(17)
C34 0.0415(19) 0.060(2) 0.048(2) 0.0026(19) 0.0117(16) 0.0039(18)
C35 0.051(2) 0.061(3) 0.065(3) 0.006(2) 0.017(2) 0.001(2)
O36 0.0618(18) 0.0542(18) 0.073(2) 0.0129(15) 0.0164(15) 0.0059(15)
C37 0.048(2) 0.064(3) 0.040(2) -0.0009(18) 0.0087(16) 0.0086(19)
C38 0.0408(18) 0.064(3) 0.0339(18) -0.0035(17) 0.0087(14) 0.0053(17)
C39 0.0411(18) 0.052(2) 0.045(2) 0.0057(17) 0.0121(15) 0.0050(16)
O40 0.0615(18) 0.0557(19) 0.105(3) 0.0201(18) 0.0354(18) 0.0065(15)
C41 0.071(3) 0.050(3) 0.106(4) 0.008(3) 0.018(3) 0.000(2)
C42 0.049(2) 0.079(3) 0.049(2) -0.003(2) 0.0153(18) -0.002(2)
C43 0.039(2) 0.123(5) 0.052(3) -0.013(3) 0.0110(18) 0.006(3)
C44 0.058(3) 0.106(4) 0.057(3) -0.004(3) 0.007(2) 0.033(3)
C45 0.071(3) 0.071(3) 0.061(3) 0.003(2) 0.012(2) 0.020(3)
O46 0.063(2) 0.077(2) 0.127(3) 0.021(2) 0.032(2) -0.0125(18)

loop_
_atom_type_symbol
_atom_type_scat_dispersion_real
_atom_type_scat_dispersion_imag
_atom_type_scat_Cromer_Mann_a1
_atom_type_scat_Cromer_Mann_b1
_atom_type_scat_Cromer_Mann_a2
_atom_type_scat_Cromer_Mann_b2
_atom_type_scat_Cromer_Mann_a3
_atom_type_scat_Cromer_Mann_b3
_atom_type_scat_Cromer_Mann_a4
_atom_type_scat_Cromer_Mann_b4
_atom_type_scat_Cromer_Mann_c
_atom_type_scat_source
C 0.0033 0.0016 2.3100 20.8439 1.0200 10.2075 1.5886 0.5687 0.8650 51.6512 0.2156 'International Tables Vol C 4.2.6.8 and 6.1.1.4'
H 0.0000 0.0000 0.4930 10.5109 0.3229 26.1257 0.1402 3.1424 0.0408 57.7998 0.0030 'International Tables Vol C 4.2.6.8 and 6.1.1.4'
O 0.0106 0.0060 3.0485 13.2771 2.2868 5.7011 1.5463 0.3239 0.8670 32.9089 0.2508 'International Tables Vol C 4.2.6.8 and 6.1.1.4'
I -0.4742 1.8119 20.1472 4.3470 18.9949 0.3814 7.5138 27.7660 2.2735 66.8776 4.0712 'International Tables Vol C 4.2.6.8 and 6.1.1.4'

loop_
_geom_angle_atom_site_label_1
_geom_angle_site_symmetry_1
_geom_angle_atom_site_label_2
_geom_angle_site_symmetry_2
_geom_angle_atom_site_label_3
_geom_angle_site_symmetry_3
_geom_angle
_geom_angle_publ_flag
I1 . C2 . C3 . 117.4(3) yes
I1 . C2 . C18 . 115.6(3) yes
C3 . C2 . C18 . 127.0(4) yes
C2 . C3 . I4 . 118.0(3) yes
C2 . C3 . C5 . 128.9(4) yes
I4 . C3 . C5 . 113.0(3) yes
C3 . C5 . C6 . 113.0(3) yes
C3 . C5 . C10 . 127.4(4) yes
C6 . C5 . C10 . 119.6(3) yes
C5 . C6 . O7 . 118.8(3) yes
C5 . C6 . O17 . 124.8(4) yes
O7 . C6 . O17 . 116.3(4) yes
C6 . O7 . C8 . 121.4(3) yes
O7 . C8 . C9 . 121.3(3) yes
O7 . C8 . C16 . 116.7(3) yes
C9 . C8 . C16 . 121.9(4) yes
C8 . C9 . C10 . 118.4(3) yes
C8 . C9 . C13 . 117.8(4) yes
C10 . C9 . C13 . 123.8(4) yes
C9 . C10 . C5 . 120.2(3) yes
C9 . C10 . O11 . 111.7(3) yes
C5 . C10 . O11 . 128.1(4) yes
C10 . O11 . C12 . 123.8(3) yes
O11 . C12 . H123 . 108.2 no
O11 . C12 . H122 . 109.3 no
H123 . C12 . H122 . 110.0 no
O11 . C12 . H121 . 109.4 no
H123 . C12 . H121 . 110.0 no
H122 . C12 . H121 . 109.8 no
C9 . C13 . C14 . 120.4(4) yes
C9 . C13 . H131 . 118.8 no
C14 . C13 . H131 . 120.8 no
C13 . C14 . C15 . 120.7(4) yes
C13 . C14 . H141 . 119.0 no
C15 . C14 . H141 . 120.3 no
C14 . C15 . C16 . 120.1(4) yes
C14 . C15 . H151 . 119.8 no
C16 . C15 . H151 . 120.1 no
C8 . C16 . C15 . 119.1(4) yes
C8 . C16 . H161 . 119.7 no
C15 . C16 . H161 . 121.1 no
C2 . C18 . C19 . 120.6(4) yes
C2 . C18 . C23 . 120.9(4) yes
C19 . C18 . C23 . 118.4(5) yes
C18 . C19 . C20 . 121.1(6) yes
C18 . C19 . H191 . 118.6 no
C20 . C19 . H191 . 120.3 no
C19 . C20 . C21 . 120.3(6) yes
C19 . C20 . H201 . 120.3 no
C21 . C20 . H201 . 119.4 no
C20 . C21 . C22 . 119.5(6) yes
C20 . C21 . H211 . 120.2 no
C22 . C21 . H211 . 120.3 no
C21 . C22 . C23 . 121.5(6) yes
C21 . C22 . H221 . 119.9 no
C23 . C22 . H221 . 118.6 no
C18 . C23 . C22 . 119.1(5) yes
C18 . C23 . H231 . 119.2 no
C22 . C23 . H231 . 121.6 no
I24 . C25 . C26 . 112.5(3) yes
I24 . C25 . C32 . 119.0(3) yes
C26 . C25 . C32 . 128.5(4) yes
C25 . C26 . C27 . 121.1(4) yes
C25 . C26 . C31 . 121.0(5) yes
C27 . C26 . C31 . 117.9(5) yes
C26 . C27 . C28 . 121.4(6) yes
C26 . C27 . H271 . 119.1 no
C28 . C27 . H271 . 119.5 no
C27 . C28 . C29 . 120.3(6) yes
C27 . C28 . H281 . 120.2 no
C29 . C28 . H281 . 119.5 no
C28 . C29 . C30 . 120.4(5) yes
C28 . C29 . H291 . 119.8 no
C30 . C29 . H291 . 119.7 no
C29 . C30 . C31 . 120.1(6) yes
C29 . C30 . H301 . 120.0 no
C31 . C30 . H301 . 119.9 no
C30 . C31 . C26 . 119.8(6) yes
C30 . C31 . H311 . 120.2 no
C26 . C31 . H311 . 120.0 no
C25 . C32 . I33 . 118.3(3) yes
C25 . C32 . C34 . 127.3(4) yes
I33 . C32 . C34 . 114.3(3) yes
C32 . C34 . C35 . 113.9(4) yes
C32 . C34 . C39 . 126.5(4) yes
C35 . C34 . C39 . 119.5(4) yes
C34 . C35 . O36 . 118.1(4) yes
C34 . C35 . O46 . 124.7(4) yes
O36 . C35 . O46 . 117.2(4) yes
C35 . O36 . C37 . 122.0(3) yes
O36 . C37 . C38 . 121.8(3) yes
O36 . C37 . C45 . 116.9(4) yes
C38 . C37 . C45 . 121.4(4) yes
C37 . C38 . C39 . 118.2(4) yes
C37 . C38 . C42 . 118.5(4) yes
C39 . C38 . C42 . 123.3(4) yes
C38 . C39 . C34 . 120.3(4) yes
C38 . C39 . O40 . 111.8(3) yes
C34 . C39 . O40 . 127.8(4) yes
C39 . O40 . C41 . 123.8(3) yes
O40 . C41 . H411 . 108.7 no
O40 . C41 . H413 . 109.2 no
H411 . C41 . H413 . 109.5 no
O40 . C41 . H412 . 109.7 no
H411 . C41 . H412 . 109.7 no
H413 . C41 . H412 . 110.0 no
C38 . C42 . C43 . 119.5(5) yes
C38 . C42 . H421 . 119.1 no
C43 . C42 . H421 . 121.4 no
C42 . C43 . C44 . 120.9(5) yes
C42 . C43 . H431 . 119.4 no
C44 . C43 . H431 . 119.7 no
C43 . C44 . C45 . 120.6(4) yes
C43 . C44 . H441 . 119.9 no
C45 . C44 . H441 . 119.5 no
C37 . C45 . C44 . 119.1(5) yes
C37 . C45 . H451 . 119.5 no
C44 . C45 . H451 . 121.5 no

loop_
_geom_bond_atom_site_label_1
_geom_bond_site_symmetry_1
_geom_bond_atom_site_label_2
_geom_bond_site_symmetry_2
_geom_bond_distance
_geom_bond_publ_flag
I1 . C2 . 2.112(4) yes
C2 . C3 . 1.300(6) yes
C2 . C18 . 1.486(6) yes
C3 . I4 . 2.166(4) yes
C3 . C5 . 1.481(5) yes
C5 . C6 . 1.453(5) yes
C5 . C10 . 1.358(5) yes
C6 . O7 . 1.372(5) yes
C6 . O17 . 1.202(4) yes
O7 . C8 . 1.368(4) yes
C8 . C9 . 1.383(5) yes
C8 . C16 . 1.384(5) yes
C9 . C10 . 1.450(5) yes
C9 . C13 . 1.407(5) yes
C10 . O11 . 1.333(5) yes
O11 . C12 . 1.423(5) yes
C12 . H123 . 0.948 no
C12 . H122 . 0.954 no
C12 . H121 . 0.964 no
C13 . C14 . 1.366(6) yes
C13 . H131 . 0.925 no
C14 . C15 . 1.385(7) yes
C14 . H141 . 0.926 no
C15 . C16 . 1.376(6) yes
C15 . H151 . 0.931 no
C16 . H161 . 0.923 no
C18 . C19 . 1.339(7) yes
C18 . C23 . 1.398(7) yes
C19 . C20 . 1.372(9) yes
C19 . H191 . 0.931 no
C20 . C21 . 1.363(10) yes
C20 . H201 . 0.932 no
C21 . C22 . 1.325(10) yes
C21 . H211 . 0.927 no
C22 . C23 . 1.377(8) yes
C22 . H221 . 0.925 no
C23 . H231 . 0.926 no
I24 . C25 . 2.120(4) yes
C25 . C26 . 1.499(6) yes
C25 . C32 . 1.292(6) yes
C26 . C27 . 1.353(7) yes
C26 . C31 . 1.374(7) yes
C27 . C28 . 1.392(7) yes
C27 . H271 . 0.926 no
C28 . C29 . 1.320(9) yes
C28 . H281 . 0.924 no
C29 . C30 . 1.348(9) yes
C29 . H291 . 0.934 no
C30 . C31 . 1.405(7) yes
C30 . H301 . 0.923 no
C31 . H311 . 0.935 no
C32 . I33 . 2.150(4) yes
C32 . C34 . 1.479(5) yes
C34 . C35 . 1.470(6) yes
C34 . C39 . 1.352(5) yes
C35 . O36 . 1.360(5) yes
C35 . O46 . 1.206(5) yes
O36 . C37 . 1.369(5) yes
C37 . C38 . 1.369(6) yes
C37 . C45 . 1.388(6) yes
C38 . C39 . 1.452(5) yes
C38 . C42 . 1.409(5) yes
C39 . O40 . 1.338(5) yes
O40 . C41 . 1.409(5) yes
C41 . H411 . 0.963 no
C41 . H413 . 0.953 no
C41 . H412 . 0.950 no
C42 . C43 . 1.366(6) yes
C42 . H421 . 0.926 no
C43 . C44 . 1.370(8) yes
C43 . H431 . 0.925 no
C44 . C45 . 1.361(7) yes
C44 . H441 . 0.928 no
C45 . H451 . 0.928 no

loop_
_geom_hbond_atom_site_label_D
_geom_hbond_site_symmetry_D
_geom_hbond_atom_site_label_H
_geom_hbond_site_symmetry_H
_geom_hbond_atom_site_label_A
_geom_hbond_site_symmetry_A
_geom_hbond_angle_DHA
_geom_hbond_distance_DH
_geom_hbond_distance_HA
_geom_hbond_distance_DA
_geom_hbond_publ_flag
C13 . H131 . O17 3_756 145 0.93 2.55 3.345(7) yes
C45 . H451 . O11 . 152 0.93 2.54 3.388(7) yes
